data_2231543
loop_
_publ_author_name
'Szyma\'nska, Iwona B.'
'Dobrza\'nska, Liliana'

_publ_section_title
;
 (Pentafluoropropionato-\k<i>O</i>)tetrakis(trimethylphosphine
 oxide-\k<i>O</i>)copper(II) pentafluoropropionate
;
_journal_coeditor_code HP2011
_journal_issue 9
_journal_name_full 'Acta Crystallographica Section E'
_journal_page_first m1225
_journal_page_last m1226
_journal_paper_doi 10.1107/S1600536811031114
_journal_volume 67
_journal_year 2011
_chemical_formula_iupac '[Cu (C3 F5 O2) (C3 H9 O P)4] (C3 F5 O2)'
_chemical_formula_moiety 'C15 H36 Cu F5 O6 P4 +, C3 F5 O2 -'
_chemical_formula_sum 'C18 H36 Cu F10 O8 P4'
_chemical_formula_weight 757.89
_chemical_name_common work
_chemical_name_systematic
;
(Pentafluoropropionato-\k<i>O</i>)tetrakis(trimethylphosphine
oxide-\k<i>O</i>)copper(II) pentafluoropropionate
;
_space_group_IT_number 2
_symmetry_cell_setting triclinic
_symmetry_space_group_name_Hall '-P 1'
_symmetry_space_group_name_H-M 'P -1'
_atom_sites_solution_hydrogens geom
_atom_sites_solution_primary direct
_atom_sites_solution_secondary difmap
_audit_creation_method SHELXL-97
_cell_angle_alpha 82.720(2)
_cell_angle_beta 80.5010(10)
_cell_angle_gamma 82.899(2)
_cell_formula_units_Z 2
_cell_length_a 9.5955(8)
_cell_length_b 12.2627(11)
_cell_length_c 14.1848(12)
_cell_measurement_reflns_used 5155
_cell_measurement_temperature 100(2)
_cell_measurement_theta_max 28.064
_cell_measurement_theta_min 2.164
_cell_volume 1623.9(2)
_computing_cell_refinement 'SAINT (Bruker, 2002)'
_computing_data_collection 'SMART (Bruker, 2001)'
_computing_data_reduction 'SAINT (Bruker, 2002)'
_computing_molecular_graphics 'Mercury (Macrae <i>et al.</i>, 2008)'
_computing_publication_material 'SHELXL97 (Sheldrick, 2008)'
_computing_structure_refinement 'SHELXL97 (Sheldrick, 2008)'
_computing_structure_solution 'SHELXS97 (Sheldrick, 2008)'
_diffrn_ambient_temperature 100(2)
_diffrn_measured_fraction_theta_full 0.986
_diffrn_measured_fraction_theta_max 0.885
_diffrn_measurement_device_type 'Bruker APEX CCD area-detector'
_diffrn_measurement_method \w
_diffrn_radiation_monochromator graphite
_diffrn_radiation_source 'fine-focus sealed tube'
_diffrn_radiation_type MoK\a
_diffrn_radiation_wavelength 0.71073
_diffrn_reflns_av_R_equivalents 0.0155
_diffrn_reflns_av_sigmaI/netI 0.0329
_diffrn_reflns_limit_h_max 12
_diffrn_reflns_limit_h_min -10
_diffrn_reflns_limit_k_max 15
_diffrn_reflns_limit_k_min -12
_diffrn_reflns_limit_l_max 18
_diffrn_reflns_limit_l_min -12
_diffrn_reflns_number 10254
_diffrn_reflns_theta_full 25.00
_diffrn_reflns_theta_max 28.31
_diffrn_reflns_theta_min 2.35
_exptl_absorpt_coefficient_mu 0.964
_exptl_absorpt_correction_T_max 0.9717
_exptl_absorpt_correction_T_min 0.6548
_exptl_absorpt_correction_type multi-scan
_exptl_absorpt_process_details '(SADABS; Sheldrick, 1997)'
_exptl_crystal_colour colorless
_exptl_crystal_density_diffrn 1.550
_exptl_crystal_density_method 'not measured'
_exptl_crystal_description plate
_exptl_crystal_F_000 774
_exptl_crystal_size_max 0.48
_exptl_crystal_size_mid 0.17
_exptl_crystal_size_min 0.03
_refine_diff_density_max 1.332
_refine_diff_density_min -0.641
_refine_ls_extinction_method none
_refine_ls_goodness_of_fit_ref 1.067
_refine_ls_hydrogen_treatment constr
_refine_ls_matrix_type full
_refine_ls_number_parameters 416
_refine_ls_number_reflns 7148
_refine_ls_number_restraints 33
_refine_ls_restrained_S_all 1.080
_refine_ls_R_factor_all 0.0531
_refine_ls_R_factor_gt 0.0465
_refine_ls_shift/su_max 0.004
_refine_ls_shift/su_mean 0.000
_refine_ls_structure_factor_coef Fsqd
_refine_ls_weighting_details 'calc w=1/[\s^2^(Fo^2^)+(0.0677P)^2^+1.8569P] where P=(Fo^2^+2Fc^2^)/3'
_refine_ls_weighting_scheme calc
_refine_ls_wR_factor_gt 0.1192
_refine_ls_wR_factor_ref 0.1243
_reflns_number_gt 6207
_reflns_number_total 7148
_reflns_threshold_expression I>2\s(I)
_cod_data_source_file hp2011.cif
_cod_data_source_block I
_cod_database_code 2231543
_cod_database_fobs_code 2231543

loop_
_symmetry_equiv_pos_as_xyz
'x, y, z'
'-x, -y, -z'

loop_
_atom_site_type_symbol
_atom_site_label
_atom_site_fract_x
_atom_site_fract_y
_atom_site_fract_z
_atom_site_U_iso_or_equiv
_atom_site_adp_type
_atom_site_calc_flag
_atom_site_refinement_flags
_atom_site_occupancy
_atom_site_symmetry_multiplicity
_atom_site_disorder_assembly
_atom_site_disorder_group
Cu Cu1 0.08108(3) 0.78725(2) 0.19051(2) 0.01610(10) Uani d . 1 1 . .
P P1 0.24449(7) 0.85300(5) -0.01852(5) 0.01593(14) Uani d . 1 1 . .
F F1 -0.1350(2) 0.6864(2) -0.05341(14) 0.0504(6) Uani d . 1 1 . .
O O1 0.18617(19) 0.87540(15) 0.08413(13) 0.0192(4) Uani d . 1 1 . .
C C1 0.3916(3) 0.9301(2) -0.0631(2) 0.0219(5) Uani d . 1 1 . .
H H1B 0.3621 1.0088 -0.0583 0.033 Uiso calc R 1 1 . .
H H1C 0.4253 0.9186 -0.1305 0.033 Uiso calc R 1 1 . .
H H1A 0.4683 0.9053 -0.0251 0.033 Uiso calc R 1 1 . .
P P2 0.25316(7) 0.53881(6) 0.24912(5) 0.02095(16) Uani d . 1 1 . .
F F2 -0.3344(2) 0.76050(17) 0.0154(2) 0.0551(7) Uani d . 1 1 . .
O O2 0.2545(2) 0.65462(16) 0.20071(14) 0.0241(4) Uani d . 1 1 . .
C C2 0.1173(3) 0.8928(2) -0.09896(19) 0.0216(5) Uani d . 1 1 . .
H H2A 0.0808 0.9706 -0.0950 0.032 Uiso calc R 1 1 . .
H H2C 0.0386 0.8467 -0.0810 0.032 Uiso calc R 1 1 . .
H H2B 0.1628 0.8829 -0.1649 0.032 Uiso calc R 1 1 . .
P P3 0.23148(7) 0.95789(6) 0.28343(5) 0.02113(16) Uani d . 1 1 . .
F F3 -0.3038(4) 0.5932(3) 0.17037(17) 0.0865(11) Uani d . 1 1 . .
O O3 0.1153(2) 0.88590(17) 0.28130(14) 0.0239(4) Uani d . 1 1 . .
C C3 0.3067(3) 0.7111(2) -0.0298(2) 0.0241(6) Uani d . 1 1 . .
H H3B 0.2287 0.6654 -0.0061 0.036 Uiso calc R 1 1 . .
H H3C 0.3841 0.6884 0.0081 0.036 Uiso calc R 1 1 . .
H H3A 0.3416 0.7017 -0.0975 0.036 Uiso calc R 1 1 . .
P P4 -0.15738(7) 0.75219(6) 0.37572(5) 0.02040(16) Uani d . 1 1 . .
F F4 -0.3406(2) 0.54896(16) 0.03595(14) 0.0372(4) Uani d . 1 1 . .
O O4 -0.0456(2) 0.71361(15) 0.29524(14) 0.0219(4) Uani d . 1 1 . .
C C4 0.4003(3) 0.4476(3) 0.2000(2) 0.0311(7) Uani d . 1 1 . .
H H4C 0.4893 0.4776 0.2029 0.047 Uiso calc R 1 1 . .
H H4A 0.3931 0.4405 0.1330 0.047 Uiso calc R 1 1 . .
H H4B 0.3988 0.3747 0.2374 0.047 Uiso calc R 1 1 . .
F F5 -0.1333(3) 0.51630(18) 0.0786(2) 0.0734(9) Uani d . 1 1 . .
O O5 -0.00828(19) 0.71780(16) 0.09965(14) 0.0210(4) Uani d . 1 1 . .
C C5 0.0986(3) 0.4756(3) 0.2401(3) 0.0339(7) Uani d . 1 1 . .
H H5A 0.0134 0.5217 0.2659 0.051 Uiso calc R 1 1 . .
H H5C 0.1016 0.4023 0.2769 0.051 Uiso calc R 1 1 . .
H H5B 0.0959 0.4681 0.1724 0.051 Uiso calc R 1 1 . .
O O6 -0.1970(2) 0.84408(17) 0.12865(17) 0.0327(5) Uani d . 1 1 . .
C C6 0.2642(4) 0.5320(3) 0.3743(2) 0.0373(8) Uani d . 1 1 . .
H H6A 0.1857 0.5805 0.4053 0.056 Uiso calc R 1 1 . .
H H6B 0.3548 0.5561 0.3822 0.056 Uiso calc R 1 1 . .
H H6C 0.2581 0.4558 0.4040 0.056 Uiso calc R 1 1 . .
C C7 0.4043(3) 0.8860(3) 0.2605(2) 0.0337(7) Uani d . 1 1 . .
H H7B 0.4105 0.8184 0.3052 0.050 Uiso calc R 1 1 . .
H H7C 0.4752 0.9333 0.2695 0.050 Uiso calc R 1 1 . .
H H7A 0.4224 0.8668 0.1943 0.050 Uiso calc R 1 1 . .
C C8 0.2270(3) 1.0803(2) 0.2011(2) 0.0285(6) Uani d . 1 1 . .
H H8B 0.1326 1.1216 0.2115 0.043 Uiso calc R 1 1 . .
H H8A 0.2473 1.0603 0.1351 0.043 Uiso calc R 1 1 . .
H H8C 0.2987 1.1262 0.2113 0.043 Uiso calc R 1 1 . .
C C9 0.2105(4) 1.0049(3) 0.3994(2) 0.0371(8) Uani d . 1 1 . .
H H9B 0.1156 1.0445 0.4138 0.056 Uiso calc R 1 1 . .
H H9C 0.2826 1.0547 0.4003 0.056 Uiso calc R 1 1 . .
H H9A 0.2218 0.9413 0.4479 0.056 Uiso calc R 1 1 . .
C C10 -0.2257(3) 0.8943(3) 0.3576(2) 0.0297(6) Uani d . 1 1 . .
H H10B -0.1475 0.9407 0.3488 0.045 Uiso calc R 1 1 . .
H H10C -0.2944 0.9133 0.4138 0.045 Uiso calc R 1 1 . .
H H10A -0.2728 0.9067 0.3003 0.045 Uiso calc R 1 1 . .
C C11 -0.0891(3) 0.7320(3) 0.4869(2) 0.0317(7) Uani d . 1 1 . .
H H11A -0.0069 0.7738 0.4812 0.048 Uiso calc R 1 1 . .
H H11C -0.0601 0.6532 0.5025 0.048 Uiso calc R 1 1 . .
H H11B -0.1629 0.7579 0.5379 0.048 Uiso calc R 1 1 . .
C C12 -0.3045(3) 0.6728(3) 0.3907(2) 0.0308(7) Uani d . 1 1 . .
H H12C -0.2711 0.5940 0.4011 0.046 Uiso calc R 1 1 . .
H H12A -0.3503 0.6869 0.3329 0.046 Uiso calc R 1 1 . .
H H12B -0.3730 0.6938 0.4464 0.046 Uiso calc R 1 1 . .
C C13 -0.1330(3) 0.7628(2) 0.0938(2) 0.0221(5) Uani d . 1 1 . .
C C14 -0.2120(3) 0.7015(2) 0.0332(2) 0.0238(6) Uani d . 1 1 . .
C C15 -0.2495(4) 0.5889(3) 0.0808(2) 0.0369(8) Uani d . 1 1 . .
O O7A 0.4474(9) 0.8498(7) 0.7251(5) 0.0477(17) Uani d P 0.629(5) 1 A 1
O O8A 0.5882(6) 0.7691(6) 0.6074(5) 0.0323(13) Uani d P 0.629(5) 1 A 1
C C16A 0.4755(7) 0.8008(5) 0.6533(5) 0.021(2) Uani d PD 0.629(5) 1 A 1
C C17A 0.3420(5) 0.7754(4) 0.6121(4) 0.0329(9) Uani d PDU 0.629(5) 1 A 1
F F6A 0.2231(3) 0.8483(2) 0.6315(2) 0.0347(8) Uani d PDU 0.629(5) 1 A 1
F F7A 0.3679(4) 0.7818(4) 0.5132(2) 0.0379(9) Uani d PDU 0.629(5) 1 A 1
C C18A 0.2969(6) 0.6623(4) 0.6453(4) 0.0372(10) Uani d PDU 0.629(5) 1 A 1
F F8A 0.2645(6) 0.6562(5) 0.7412(3) 0.0703(16) Uani d PDU 0.629(5) 1 A 1
F F9A 0.1885(4) 0.6422(4) 0.6027(4) 0.0480(12) Uani d PDU 0.629(5) 1 A 1
F F10A 0.3998(4) 0.5841(3) 0.6197(4) 0.0678(16) Uani d PD 0.629(5) 1 A 1
O O7B 0.4232(16) 0.8398(13) 0.7137(9) 0.052(4) Uiso d PD 0.371(5) 1 A 2
O O8B 0.5843(13) 0.8011(11) 0.5898(11) 0.071(6) Uani d PD 0.371(5) 1 A 2
C C16B 0.4611(9) 0.7981(10) 0.6411(8) 0.035(6) Uiso d PD 0.371(5) 1 A 2
C C17B 0.3690(6) 0.7217(6) 0.6021(4) 0.041(2) Uiso d PD 0.371(5) 1 A 2
F F7B 0.3527(9) 0.7481(6) 0.5070(4) 0.053(3) Uiso d PD 0.371(5) 1 A 2
F F6B 0.4318(6) 0.6141(5) 0.6041(5) 0.0376(18) Uiso d PD 0.371(5) 1 A 2
C C18B 0.2217(7) 0.7160(6) 0.6562(4) 0.046(2) Uiso d PD 0.371(5) 1 A 2
F F8B 0.1567(7) 0.8193(4) 0.6525(4) 0.0486(17) Uiso d PD 0.371(5) 1 A 2
F F9B 0.1530(7) 0.6463(5) 0.6187(4) 0.0319(19) Uiso d PD 0.371(5) 1 A 2
F F10B 0.2208(7) 0.6733(6) 0.7469(4) 0.0378(18) Uiso d PD 0.371(5) 1 A 2

loop_
_atom_site_aniso_label
_atom_site_aniso_U_11
_atom_site_aniso_U_22
_atom_site_aniso_U_33
_atom_site_aniso_U_12
_atom_site_aniso_U_13
_atom_site_aniso_U_23
Cu1 0.01510(16) 0.01617(17) 0.01697(17) -0.00428(12) -0.00109(11) -0.00082(12)
P1 0.0158(3) 0.0150(3) 0.0169(3) -0.0026(2) -0.0013(2) -0.0017(2)
F1 0.0599(14) 0.0691(15) 0.0299(10) -0.0364(12) -0.0006(9) -0.0139(10)
O1 0.0221(9) 0.0172(9) 0.0179(9) -0.0055(7) 0.0004(7) -0.0017(7)
C1 0.0181(12) 0.0232(13) 0.0236(13) -0.0048(10) -0.0008(10) -0.0002(11)
P2 0.0181(3) 0.0204(3) 0.0220(3) 0.0000(3) -0.0013(2) 0.0024(3)
F2 0.0481(12) 0.0329(11) 0.0966(19) 0.0074(9) -0.0504(13) -0.0130(11)
O2 0.0189(9) 0.0232(10) 0.0273(10) -0.0015(8) -0.0017(8) 0.0053(8)
C2 0.0213(12) 0.0226(13) 0.0213(13) -0.0041(11) -0.0044(10) -0.0008(10)
P3 0.0221(3) 0.0230(4) 0.0199(3) -0.0078(3) -0.0044(3) -0.0015(3)
F3 0.148(3) 0.096(2) 0.0307(12) -0.097(2) 0.0034(15) -0.0048(13)
O3 0.0256(10) 0.0268(10) 0.0204(9) -0.0106(8) 0.0011(8) -0.0057(8)
C3 0.0280(14) 0.0170(13) 0.0253(14) 0.0011(11) 0.0004(11) -0.0047(10)
P4 0.0184(3) 0.0224(3) 0.0199(3) -0.0047(3) 0.0007(2) -0.0025(3)
F4 0.0430(11) 0.0317(10) 0.0440(11) -0.0200(9) -0.0147(9) -0.0053(8)
O4 0.0207(9) 0.0191(9) 0.0235(10) -0.0036(7) 0.0035(7) -0.0007(7)
C4 0.0251(14) 0.0303(16) 0.0333(16) 0.0069(12) -0.0011(12) 0.0002(13)
F5 0.0782(18) 0.0247(11) 0.134(3) -0.0036(11) -0.0712(19) -0.0002(13)
O5 0.0186(9) 0.0223(10) 0.0232(9) -0.0063(8) -0.0033(7) -0.0020(7)
C5 0.0250(14) 0.0236(15) 0.054(2) -0.0052(12) -0.0060(14) -0.0057(14)
O6 0.0338(11) 0.0214(10) 0.0461(13) 0.0031(9) -0.0157(10) -0.0088(9)
C6 0.0400(18) 0.045(2) 0.0225(15) 0.0030(15) -0.0028(13) 0.0042(13)
C7 0.0243(14) 0.0352(17) 0.0403(18) -0.0036(13) -0.0085(13) 0.0055(14)
C8 0.0299(15) 0.0247(15) 0.0313(15) -0.0071(12) -0.0065(12) 0.0019(12)
C9 0.050(2) 0.0398(18) 0.0264(16) -0.0216(16) -0.0047(14) -0.0079(13)
C10 0.0279(14) 0.0259(15) 0.0324(16) 0.0015(12) 0.0018(12) -0.0050(12)
C11 0.0315(15) 0.0391(18) 0.0253(15) -0.0034(13) -0.0051(12) -0.0055(13)
C12 0.0236(14) 0.0383(17) 0.0307(16) -0.0140(13) 0.0073(11) -0.0090(13)
C13 0.0235(13) 0.0191(13) 0.0255(14) -0.0069(11) -0.0078(10) 0.0009(10)
C14 0.0246(13) 0.0229(14) 0.0261(14) -0.0043(11) -0.0096(11) -0.0013(11)
C15 0.054(2) 0.0300(17) 0.0333(17) -0.0229(16) -0.0176(15) 0.0027(13)
O7A 0.059(4) 0.062(4) 0.029(3) -0.007(3) -0.003(2) -0.032(2)
O8A 0.030(2) 0.030(4) 0.036(3) -0.0178(18) 0.0070(18) -0.001(2)
C16A 0.023(3) 0.028(4) 0.015(3) -0.0121(19) -0.003(2) -0.0083(18)
C17A 0.038(2) 0.027(2) 0.0363(18) 0.0004(15) -0.007(2) -0.0156(17)
F6A 0.0312(16) 0.0262(15) 0.0452(17) 0.0042(12) -0.0056(13) -0.0053(13)
F7A 0.045(2) 0.049(2) 0.0245(14) -0.0102(17) -0.0080(12) -0.0096(13)
C18A 0.036(3) 0.0291(18) 0.050(2) -0.0039(18) -0.016(2) -0.0034(19)
F8A 0.058(3) 0.108(4) 0.0394(17) -0.005(3) -0.0178(19) 0.025(2)
F9A 0.0239(19) 0.071(3) 0.055(2) -0.023(2) -0.0081(18) -0.007(2)
F10A 0.046(2) 0.0196(18) 0.151(5) 0.0063(18) -0.048(3) -0.025(2)
O8B 0.092(9) 0.038(8) 0.069(9) -0.038(6) 0.058(7) -0.016(6)

loop_
_atom_type_symbol
_atom_type_description
_atom_type_scat_dispersion_real
_atom_type_scat_dispersion_imag
_atom_type_scat_source
C C 0.0033 0.0016 'International Tables Vol C Tables 4.2.6.8 and 6.1.1.4'
H H 0.0000 0.0000 'International Tables Vol C Tables 4.2.6.8 and 6.1.1.4'
O O 0.0106 0.0060 'International Tables Vol C Tables 4.2.6.8 and 6.1.1.4'
F F 0.0171 0.0103 'International Tables Vol C Tables 4.2.6.8 and 6.1.1.4'
P P 0.1023 0.0942 'International Tables Vol C Tables 4.2.6.8 and 6.1.1.4'
Cu Cu 0.3201 1.2651 'International Tables Vol C Tables 4.2.6.8 and 6.1.1.4'

loop_
_geom_angle_atom_site_label_1
_geom_angle_atom_site_label_2
_geom_angle_atom_site_label_3
_geom_angle
_geom_angle_publ_flag
O1 Cu1 O4 172.44(8) y
O1 Cu1 O3 90.48(8) y
O4 Cu1 O3 88.42(8) y
O1 Cu1 O5 91.12(8) y
O4 Cu1 O5 87.71(8) y
O3 Cu1 O5 162.51(8) y
O1 Cu1 O2 94.54(7) y
O4 Cu1 O2 92.99(7) y
O3 Cu1 O2 102.55(8) y
O5 Cu1 O2 94.69(8) y
O1 P1 C1 109.87(12) ?
O1 P1 C3 113.30(12) ?
C1 P1 C3 106.69(13) ?
O1 P1 C2 112.92(12) ?
C1 P1 C2 106.63(13) ?
C3 P1 C2 107.03(14) ?
P1 O1 Cu1 131.81(11) ?
P1 C1 H1B 109.5 ?
P1 C1 H1C 109.5 ?
H1B C1 H1C 109.5 ?
P1 C1 H1A 109.5 ?
H1B C1 H1A 109.5 ?
H1C C1 H1A 109.5 ?
O2 P2 C5 113.83(14) ?
O2 P2 C6 111.92(15) ?
C5 P2 C6 106.86(17) ?
O2 P2 C4 112.71(13) ?
C5 P2 C4 105.21(16) ?
C6 P2 C4 105.69(16) ?
P2 O2 Cu1 130.30(11) ?
P1 C2 H2A 109.5 ?
P1 C2 H2C 109.5 ?
H2A C2 H2C 109.5 ?
P1 C2 H2B 109.5 ?
H2A C2 H2B 109.5 ?
H2C C2 H2B 109.5 ?
O3 P3 C7 112.50(14) ?
O3 P3 C8 114.19(13) ?
C7 P3 C8 107.45(15) ?
O3 P3 C9 109.04(14) ?
C7 P3 C9 108.03(18) ?
C8 P3 C9 105.23(16) ?
P3 O3 Cu1 133.98(12) ?
P1 C3 H3B 109.5 ?
P1 C3 H3C 109.5 ?
H3B C3 H3C 109.5 ?
P1 C3 H3A 109.5 ?
H3B C3 H3A 109.5 ?
H3C C3 H3A 109.5 ?
O4 P4 C12 109.79(13) ?
O4 P4 C11 110.73(13) ?
C12 P4 C11 107.01(16) ?
O4 P4 C10 114.59(13) ?
C12 P4 C10 107.08(16) ?
C11 P4 C10 107.30(16) ?
P4 O4 Cu1 134.85(12) ?
P2 C4 H4C 109.5 ?
P2 C4 H4A 109.5 ?
H4C C4 H4A 109.5 ?
P2 C4 H4B 109.5 ?
H4C C4 H4B 109.5 ?
H4A C4 H4B 109.5 ?
C13 O5 Cu1 111.38(18) ?
P2 C5 H5A 109.5 ?
P2 C5 H5C 109.5 ?
H5A C5 H5C 109.5 ?
P2 C5 H5B 109.5 ?
H5A C5 H5B 109.5 ?
H5C C5 H5B 109.5 ?
P2 C6 H6A 109.5 ?
P2 C6 H6B 109.5 ?
H6A C6 H6B 109.5 ?
P2 C6 H6C 109.5 ?
H6A C6 H6C 109.5 ?
H6B C6 H6C 109.5 ?
P3 C7 H7B 109.5 ?
P3 C7 H7C 109.5 ?
H7B C7 H7C 109.5 ?
P3 C7 H7A 109.5 ?
H7B C7 H7A 109.5 ?
H7C C7 H7A 109.5 ?
P3 C8 H8B 109.5 ?
P3 C8 H8A 109.5 ?
H8B C8 H8A 109.5 ?
P3 C8 H8C 109.5 ?
H8B C8 H8C 109.5 ?
H8A C8 H8C 109.5 ?
P3 C9 H9B 109.5 ?
P3 C9 H9C 109.5 ?
H9B C9 H9C 109.5 ?
P3 C9 H9A 109.5 ?
H9B C9 H9A 109.5 ?
H9C C9 H9A 109.5 ?
P4 C10 H10B 109.5 ?
P4 C10 H10C 109.5 ?
H10B C10 H10C 109.5 ?
P4 C10 H10A 109.5 ?
H10B C10 H10A 109.5 ?
H10C C10 H10A 109.5 ?
P4 C11 H11A 109.5 ?
P4 C11 H11C 109.5 ?
H11A C11 H11C 109.5 ?
P4 C11 H11B 109.5 ?
H11A C11 H11B 109.5 ?
H11C C11 H11B 109.5 ?
P4 C12 H12C 109.5 ?
P4 C12 H12A 109.5 ?
H12C C12 H12A 109.5 ?
P4 C12 H12B 109.5 ?
H12C C12 H12B 109.5 ?
H12A C12 H12B 109.5 ?
O6 C13 O5 129.8(3) ?
O6 C13 C14 117.6(2) ?
O5 C13 C14 112.6(2) ?
F2 C14 F1 105.9(3) ?
F2 C14 C15 106.8(3) ?
F1 C14 C15 107.2(3) ?
F2 C14 C13 111.1(2) ?
F1 C14 C13 111.7(2) ?
C15 C14 C13 113.7(2) ?
F3 C15 F4 109.1(3) ?
F3 C15 F5 107.2(3) ?
F4 C15 F5 107.2(3) ?
F3 C15 C14 111.1(3) ?
F4 C15 C14 111.5(3) ?
F5 C15 C14 110.6(3) ?
O8A C16A O7A 131.6(7) ?
O8A C16A C17A 114.0(6) ?
O7A C16A C17A 114.5(6) ?
F6A C17A F7A 104.2(4) ?
F6A C17A C18A 106.1(4) ?
F7A C17A C18A 105.5(4) ?
F6A C17A C16A 114.6(4) ?
F7A C17A C16A 111.0(4) ?
C18A C17A C16A 114.4(4) ?
F10A C18A F9A 103.9(4) ?
F10A C18A F8A 110.5(5) ?
F9A C18A F8A 112.9(5) ?
F10A C18A C17A 111.3(5) ?
F9A C18A C17A 111.9(4) ?
F8A C18A C17A 106.5(5) ?
O7B C16B O8B 125.4(8) ?
O7B C16B C17B 123.0(9) ?
O8B C16B C17B 111.4(9) ?
F6B C17B F7B 102.7(4) ?
F6B C17B C18B 106.1(5) ?
F7B C17B C18B 105.6(5) ?
F6B C17B C16B 111.5(5) ?
F7B C17B C16B 115.0(5) ?
C18B C17B C16B 114.9(4) ?
F10B C18B F9B 103.9(5) ?
F10B C18B F8B 110.0(5) ?
F9B C18B F8B 112.8(5) ?
F10B C18B C17B 112.6(5) ?
F9B C18B C17B 110.3(4) ?
F8B C18B C17B 107.3(5) ?

loop_
_geom_bond_atom_site_label_1
_geom_bond_atom_site_label_2
_geom_bond_distance
_geom_bond_publ_flag
Cu1 O1 1.9535(18) y
Cu1 O4 1.9582(18) y
Cu1 O3 1.965(2) y
Cu1 O5 1.9863(19) y
Cu1 O2 2.1876(19) y
P1 O1 1.5176(19) ?
P1 C1 1.780(3) ?
P1 C3 1.786(3) ?
P1 C2 1.789(3) ?
F1 C14 1.346(4) ?
C1 H1B 0.9800 ?
C1 H1C 0.9800 ?
C1 H1A 0.9800 ?
P2 O2 1.498(2) ?
P2 C5 1.786(3) ?
P2 C6 1.787(3) ?
P2 C4 1.792(3) ?
F2 C14 1.345(3) ?
C2 H2A 0.9800 ?
C2 H2C 0.9800 ?
C2 H2B 0.9800 ?
P3 O3 1.511(2) ?
P3 C7 1.779(3) ?
P3 C8 1.782(3) ?
P3 C9 1.784(3) ?
F3 C15 1.296(4) ?
C3 H3B 0.9800 ?
C3 H3C 0.9800 ?
C3 H3A 0.9800 ?
P4 O4 1.5116(19) ?
P4 C12 1.782(3) ?
P4 C11 1.783(3) ?
P4 C10 1.787(3) ?
F4 C15 1.334(4) ?
C4 H4C 0.9800 ?
C4 H4A 0.9800 ?
C4 H4B 0.9800 ?
F5 C15 1.337(5) ?
O5 C13 1.265(3) ?
C5 H5A 0.9800 ?
C5 H5C 0.9800 ?
C5 H5B 0.9800 ?
O6 C13 1.220(4) ?
C6 H6A 0.9800 ?
C6 H6B 0.9800 ?
C6 H6C 0.9800 ?
C7 H7B 0.9800 ?
C7 H7C 0.9800 ?
C7 H7A 0.9800 ?
C8 H8B 0.9800 ?
C8 H8A 0.9800 ?
C8 H8C 0.9800 ?
C9 H9B 0.9800 ?
C9 H9C 0.9800 ?
C9 H9A 0.9800 ?
C10 H10B 0.9800 ?
C10 H10C 0.9800 ?
C10 H10A 0.9800 ?
C11 H11A 0.9800 ?
C11 H11C 0.9800 ?
C11 H11B 0.9800 ?
C12 H12C 0.9800 ?
C12 H12A 0.9800 ?
C12 H12B 0.9800 ?
C13 C14 1.549(4) ?
C14 C15 1.516(4) ?
O7A C16A 1.222(8) ?
O8A C16A 1.213(9) ?
C16A C17A 1.572(8) ?
C17A F6A 1.373(6) ?
C17A F7A 1.378(6) ?
C17A C18A 1.499(6) ?
C18A F10A 1.328(6) ?
C18A F9A 1.348(5) ?
C18A F8A 1.339(7) ?
O7B C16B 1.191(14) ?
O8B C16B 1.285(14) ?
C16B C17B 1.569(8) ?
C17B F6B 1.379(6) ?
C17B F7B 1.378(6) ?
C17B C18B 1.498(6) ?
C18B F10B 1.325(7) ?
C18B F9B 1.349(5) ?
C18B F8B 1.339(7) ?

loop_
_geom_hbond_atom_site_label_D
_geom_hbond_atom_site_label_H
_geom_hbond_atom_site_label_A
_geom_hbond_site_symmetry_A
_geom_hbond_distance_DH
_geom_hbond_distance_HA
_geom_hbond_distance_DA
_geom_hbond_angle_DHA
C3 H3B O5 1_555 0.98 2.57 3.265(3) 128
C5 H5A O4 1_555 0.98 2.42 3.204(4) 136
C10 H10B O3 3_666 0.98 2.58 3.266(4) 127
C1 H1A F2 1_655 0.98 2.52 3.392(3) 149
C1 H1B O6 2_575 0.98 2.47 3.265(3) 138
C4 H4A F4 2_565 0.98 2.51 3.482(3) 170
C4 H4C F3 1_655 0.98 2.53 3.478(5) 163
C9 H9A F7A . 0.98 2.44 3.322(6) 150
C11 H11B O8A 1_455 0.98 2.42 3.289(7) 147
C12 H12B O8A 1_455 0.98 2.52 3.388(8) 147

loop_
_geom_torsion_atom_site_label_1
_geom_torsion_atom_site_label_2
_geom_torsion_atom_site_label_3
_geom_torsion_atom_site_label_4
_geom_torsion
C1 P1 O1 Cu1 -154.13(15)
C3 P1 O1 Cu1 -34.9(2)
C2 P1 O1 Cu1 86.98(17)
O3 Cu1 O1 P1 166.61(16)
O5 Cu1 O1 P1 -30.81(16)
O2 Cu1 O1 P1 63.98(16)
C5 P2 O2 Cu1 37.4(2)
C6 P2 O2 Cu1 -83.9(2)
C4 P2 O2 Cu1 157.08(16)
O1 Cu1 O2 P2 -163.26(16)
O4 Cu1 O2 P2 16.18(17)
O3 Cu1 O2 P2 105.23(16)
O5 Cu1 O2 P2 -71.76(17)
C7 P3 O3 Cu1 -49.3(2)
C8 P3 O3 Cu1 73.5(2)
C9 P3 O3 Cu1 -169.11(19)
O1 Cu1 O3 P3 -28.23(18)
O4 Cu1 O3 P3 159.25(18)
O5 Cu1 O3 P3 -123.5(2)
O2 Cu1 O3 P3 66.53(18)
C12 P4 O4 Cu1 140.10(18)
C11 P4 O4 Cu1 -102.0(2)
C10 P4 O4 Cu1 19.6(2)
O3 Cu1 O4 P4 41.48(18)
O5 Cu1 O4 P4 -121.46(18)
O2 Cu1 O4 P4 143.97(17)
O1 Cu1 O5 C13 -99.79(18)
O4 Cu1 O5 C13 72.74(18)
O3 Cu1 O5 C13 -4.6(4)
O2 Cu1 O5 C13 165.56(18)
Cu1 O5 C13 O6 6.3(4)
Cu1 O5 C13 C14 -173.07(17)
O6 C13 C14 F2 10.4(4)
O5 C13 C14 F2 -170.1(2)
O6 C13 C14 F1 128.4(3)
O5 C13 C14 F1 -52.1(3)
O6 C13 C14 C15 -110.1(3)
O5 C13 C14 C15 69.4(3)
F2 C14 C15 F3 -77.1(4)
F1 C14 C15 F3 169.7(3)
C13 C14 C15 F3 45.8(4)
F2 C14 C15 F4 44.8(4)
F1 C14 C15 F4 -68.4(4)
C13 C14 C15 F4 167.7(3)
F2 C14 C15 F5 164.0(3)
F1 C14 C15 F5 50.8(3)
C13 C14 C15 F5 -73.1(3)
O8A C16A C17A F6A -151.9(6)
O7A C16A C17A F6A 27.5(8)
O8A C16A C17A F7A -34.2(7)
O7A C16A C17A F7A 145.2(7)
O8A C16A C17A C18A 85.1(7)
O7A C16A C17A C18A -95.4(7)
F6A C17A C18A F10A 172.6(4)
F7A C17A C18A F10A 62.4(5)
C16A C17A C18A F10A -60.0(6)
F6A C17A C18A F9A 56.9(6)
F7A C17A C18A F9A -53.3(6)
C16A C17A C18A F9A -175.7(5)
F6A C17A C18A F8A -66.8(5)
F7A C17A C18A F8A -177.1(4)
C16A C17A C18A F8A 60.5(6)
O7B C16B C17B F6B -113.4(14)
O8B C16B C17B F6B 61.0(11)
O7B C16B C17B F7B 130.3(14)
O8B C16B C17B F7B -55.4(12)
O7B C16B C17B C18B 7.4(16)
O8B C16B C17B C18B -178.3(10)
F6B C17B C18B F10B 60.9(6)
F7B C17B C18B F10B 169.4(6)
C16B C17B C18B F10B -62.8(8)
F6B C17B C18B F9B -54.7(6)
F7B C17B C18B F9B 53.8(7)
C16B C17B C18B F9B -178.4(6)
F6B C17B C18B F8B -177.9(5)
F7B C17B C18B F8B -69.4(6)
C16B C17B C18B F8B 58.4(7)
